data_7155550
loop_
_publ_author_name
'Yang, Xiaodong'
'Yan, Rulong'

_publ_section_title
;
 A method for accessing sulfanylfurans from homopropargylic alcohols and
 sulfonyl hydrazides.
;
_journal_issue 17
_journal_name_full 'Organic &amp; biomolecular chemistry'
_journal_page_first 3571
_journal_page_last 3574
_journal_paper_doi 10.1039/c7ob00566k
_journal_volume 15
_journal_year 2017
_chemical_formula_moiety 'C22 H15 F O S'
_chemical_formula_sum 'C22 H15 F O S'
_chemical_formula_weight 346.40
_space_group_crystal_system triclinic
_space_group_IT_number 2
_space_group_name_Hall '-P 1'
_space_group_name_H-M_alt 'P -1'
_symmetry_space_group_name_Hall '-P 1'
_symmetry_space_group_name_H-M 'P -1'
_atom_sites_solution_hydrogens geom
_atom_sites_solution_primary direct
_audit_creation_date 2017-03-31
_audit_creation_method
;
Olex2 1.2
(compiled 2017.03.02 svn.r3394 for OlexSys, GUI svn.r5324)
;
_audit_update_record
;
2017-03-31 deposited with the CCDC.
2017-04-03 downloaded from the CCDC.
;
_cell_angle_alpha 92.050(14)
_cell_angle_beta 92.677(13)
_cell_angle_gamma 90.37(2)
_cell_formula_units_Z 2
_cell_length_a 5.7144(13)
_cell_length_b 12.030(3)
_cell_length_c 12.5875(12)
_cell_measurement_reflns_used 970
_cell_measurement_temperature 198(15)
_cell_measurement_theta_max 23.3000
_cell_measurement_theta_min 3.5660
_cell_volume 863.8(3)
_computing_cell_refinement
;
CrysAlisPro, Agilent Technologies,
Version 1.171.37.35 (release 13-08-2014 CrysAlis171 .NET)
(compiled Aug 13 2014,18:06:01)
;
_computing_data_collection
;
CrysAlisPro, Agilent Technologies,
Version 1.171.37.35 (release 13-08-2014 CrysAlis171 .NET)
(compiled Aug 13 2014,18:06:01)
;
_computing_data_reduction
;
CrysAlisPro, Agilent Technologies,
Version 1.171.37.35 (release 13-08-2014 CrysAlis171 .NET)
(compiled Aug 13 2014,18:06:01)
;
_computing_molecular_graphics 'Olex2 (Dolomanov et al., 2009)'
_computing_publication_material 'Olex2 (Dolomanov et al., 2009)'
_computing_structure_refinement 'ShelXL (Sheldrick, 2015)'
_computing_structure_solution 'ShelXS (Sheldrick, 2008)'
_diffrn_ambient_environment N~2~
_diffrn_ambient_temperature 198(15)
_diffrn_detector 'CCD plate'
_diffrn_detector_area_resol_mean 16.0733
_diffrn_detector_type Eos
_diffrn_measured_fraction_theta_full 0.997
_diffrn_measured_fraction_theta_max 0.997
_diffrn_measurement_details
;
#__ type_ start__ end____ width___ exp.time_
  1 omega   -5.00   91.00   2.0000    3.5000
omega____ theta____ kappa____ phi______ frames
    -       20.5854   38.0000  120.0000 48

#__ type_ start__ end____ width___ exp.time_
  2 omega   37.00   93.00   2.0000    3.5000
omega____ theta____ kappa____ phi______ frames
    -       20.5854  178.0000  -30.0000 28

#__ type_ start__ end____ width___ exp.time_
  3 omega  -46.00   44.00   2.0000    3.5000
omega____ theta____ kappa____ phi______ frames
    -       20.5854  -38.0000  -60.0000 45

#__ type_ start__ end____ width___ exp.time_
  4 omega  -19.00   21.00   2.0000    3.5000
omega____ theta____ kappa____ phi______ frames
    -      -17.1479  -99.0000  -90.0000 20

#__ type_ start__ end____ width___ exp.time_
  5 omega  -15.00   17.00   2.0000    3.5000
omega____ theta____ kappa____ phi______ frames
    -      -17.1479  -99.0000   90.0000 16

#__ type_ start__ end____ width___ exp.time_
  6 omega  -17.00   41.00   2.0000    3.5000
omega____ theta____ kappa____ phi______ frames
    -       20.5854  -99.0000 -150.0000 29
;
_diffrn_measurement_device 'four-circle diffractometer'
_diffrn_measurement_device_type 'SuperNova, Dual, Cu at zero, Eos'
_diffrn_measurement_method '\w scans'
_diffrn_orient_matrix_UB_11 0.0255597000
_diffrn_orient_matrix_UB_12 -0.0541538000
_diffrn_orient_matrix_UB_13 0.0175619000
_diffrn_orient_matrix_UB_21 -0.1215476000
_diffrn_orient_matrix_UB_22 -0.0124978000
_diffrn_orient_matrix_UB_23 -0.0006910000
_diffrn_orient_matrix_UB_31 0.0037919000
_diffrn_orient_matrix_UB_32 -0.0198107000
_diffrn_orient_matrix_UB_33 -0.0536420000
_diffrn_radiation_monochromator mirror
_diffrn_radiation_probe x-ray
_diffrn_radiation_type MoK\a
_diffrn_radiation_wavelength 0.71073
_diffrn_reflns_av_R_equivalents 0.0514
_diffrn_reflns_av_unetI/netI 0.0876
_diffrn_reflns_Laue_measured_fraction_full 0.997
_diffrn_reflns_Laue_measured_fraction_max 0.997
_diffrn_reflns_limit_h_max 7
_diffrn_reflns_limit_h_min -5
_diffrn_reflns_limit_k_max 14
_diffrn_reflns_limit_k_min -14
_diffrn_reflns_limit_l_max 15
_diffrn_reflns_limit_l_min -15
_diffrn_reflns_number 5738
_diffrn_reflns_point_group_measured_fraction_full 0.997
_diffrn_reflns_point_group_measured_fraction_max 0.997
_diffrn_reflns_theta_full 25.242
_diffrn_reflns_theta_max 26.022
_diffrn_reflns_theta_min 3.569
_diffrn_source 'SuperNova (Mo) X-ray Source'
_exptl_absorpt_coefficient_mu 0.203
_exptl_absorpt_correction_T_max 1.00000
_exptl_absorpt_correction_T_min 0.64997
_exptl_absorpt_correction_type multi-scan
_exptl_absorpt_process_details
;
CrysAlisPro, Agilent Technologies,
Version 1.171.37.35 (release 13-08-2014 CrysAlis171 .NET)
(compiled Aug 13 2014,18:06:01)
Empirical absorption correction using spherical harmonics,
 implemented in SCALE3 ABSPACK scaling algorithm.
;
_exptl_crystal_colour 'clear light colourless'
_exptl_crystal_colour_lustre clear
_exptl_crystal_colour_modifier light
_exptl_crystal_colour_primary colourless
_exptl_crystal_density_diffrn 1.332
_exptl_crystal_description block
_exptl_crystal_F_000 360
_exptl_crystal_size_max 0.21
_exptl_crystal_size_mid 0.14
_exptl_crystal_size_min 0.12
_refine_diff_density_max 0.265
_refine_diff_density_min -0.255
_refine_diff_density_rms 0.048
_refine_ls_extinction_method none
_refine_ls_goodness_of_fit_ref 1.061
_refine_ls_hydrogen_treatment constr
_refine_ls_matrix_type full
_refine_ls_number_parameters 226
_refine_ls_number_reflns 3389
_refine_ls_number_restraints 0
_refine_ls_restrained_S_all 1.061
_refine_ls_R_factor_all 0.1215
_refine_ls_R_factor_gt 0.0619
_refine_ls_shift/su_max 0.000
_refine_ls_shift/su_mean 0.000
_refine_ls_structure_factor_coef Fsqd
_refine_ls_weighting_details 'w=1/[\s^2^(Fo^2^)+(0.0470P)^2^+0.0221P] where P=(Fo^2^+2Fc^2^)/3'
_refine_ls_weighting_scheme calc
_refine_ls_wR_factor_gt 0.1214
_refine_ls_wR_factor_ref 0.1656
_reflns_Friedel_coverage 0.000
_reflns_number_gt 1775
_reflns_number_total 3389
_reflns_threshold_expression 'I > 2\s(I)'
_cod_data_source_file c7ob00566k2.cif
_cod_data_source_block yanrl_0429
_cod_depositor_comments 'Adding full bibliography for 7155550.cif.'
_cod_database_code 7155550
_shelx_shelxl_version_number 2014/7
_shelx_space_group_comment
;
The symmetry employed for this shelxl refinement is uniquely defined
by the following loop, which should always be used as a source of
symmetry information in preference to the above space-group names.
They are only intended as comments.
;
_reflns_odcompleteness_completeness 99.69
_reflns_odcompleteness_iscentric 1
_reflns_odcompleteness_theta 26.32
_olex2_refinement_description
;
1. Fixed Uiso
 At 1.2 times of:
  All C(H) groups
2.a Aromatic/amide H refined with riding coordinates:
 C22(H22), C3(H3), C6(H6), C16(H16), C18(H18), C15(H15), C10(H10), C20(H20),
 C12(H12), C13(H13), C19(H19), C14(H14), C7(H7), C8(H8), C9(H9)
;
_olex2_date_sample_data_collection 2016-04-29
_olex2_submission_special_instructions 'No special instructions were received'

loop_
_space_group_symop_operation_xyz
'x, y, z'
'-x, -y, -z'

loop_
_atom_site_label
_atom_site_type_symbol
_atom_site_fract_x
_atom_site_fract_y
_atom_site_fract_z
_atom_site_U_iso_or_equiv
_atom_site_adp_type
_atom_site_occupancy
_atom_site_site_symmetry_order
_atom_site_calc_flag
_atom_site_refinement_flags_posn
S1 S 0.30744(17) 0.25556(10) -0.00195(7) 0.0739(4) Uani 1 1 d .
O1 O 0.0477(4) 0.35366(17) 0.26895(14) 0.0499(6) Uani 1 1 d .
C1 C 0.1982(5) 0.2896(3) 0.2101(2) 0.0464(8) Uani 1 1 d .
F1 F 0.0047(4) 0.1496(2) -0.37395(15) 0.1022(9) Uani 1 1 d .
C4 C -0.1013(6) 0.4073(3) 0.1993(2) 0.0503(8) Uani 1 1 d .
C22 C 0.1268(6) 0.1983(3) -0.1986(2) 0.0566(9) Uani 1 1 d .
H22 H 0.2515 0.2386 -0.2232 0.068 Uiso 1 1 calc R
C5 C -0.2722(6) 0.4803(3) 0.2471(2) 0.0517(8) Uani 1 1 d .
C11 C 0.3669(6) 0.2251(3) 0.2732(2) 0.0493(8) Uani 1 1 d .
C17 C 0.0930(6) 0.1921(3) -0.0901(2) 0.0509(8) Uani 1 1 d .
C3 C -0.0450(6) 0.3802(3) 0.0993(2) 0.0552(9) Uani 1 1 d .
H3 H -0.1181 0.4060 0.0375 0.066 Uiso 1 1 calc R
C6 C -0.4599(6) 0.5216(3) 0.1864(3) 0.0653(10) Uani 1 1 d .
H6 H -0.4753 0.5021 0.1142 0.078 Uiso 1 1 calc R
C16 C 0.3307(6) 0.2067(3) 0.3795(2) 0.0619(10) Uani 1 1 d .
H16 H 0.1983 0.2350 0.4107 0.074 Uiso 1 1 calc R
C21 C -0.0298(7) 0.1430(3) -0.2680(3) 0.0616(10) Uani 1 1 d .
C18 C -0.0959(7) 0.1326(3) -0.0564(3) 0.0651(10) Uani 1 1 d .
H18 H -0.1187 0.1280 0.0160 0.078 Uiso 1 1 calc R
C2 C 0.1474(6) 0.3046(3) 0.1044(2) 0.0523(8) Uani 1 1 d .
C15 C 0.4909(7) 0.1463(3) 0.4392(3) 0.0742(12) Uani 1 1 d .
H15 H 0.4650 0.1347 0.5104 0.089 Uiso 1 1 calc R
C10 C -0.2550(7) 0.5112(3) 0.3546(3) 0.0706(11) Uani 1 1 d .
H10 H -0.1327 0.4846 0.3977 0.085 Uiso 1 1 calc R
C20 C -0.2175(7) 0.0861(3) -0.2369(3) 0.0725(11) Uani 1 1 d .
H20 H -0.3220 0.0517 -0.2868 0.087 Uiso 1 1 calc R
C12 C 0.5681(6) 0.1802(3) 0.2294(3) 0.0592(9) Uani 1 1 d .
H12 H 0.5965 0.1914 0.1584 0.071 Uiso 1 1 calc R
C13 C 0.7243(6) 0.1196(3) 0.2902(3) 0.0704(11) Uani 1 1 d .
H13 H 0.8560 0.0897 0.2595 0.085 Uiso 1 1 calc R
C19 C -0.2509(7) 0.0801(3) -0.1294(3) 0.0780(12) Uani 1 1 d .
H19 H -0.3780 0.0406 -0.1061 0.094 Uiso 1 1 calc R
C14 C 0.6878(7) 0.1030(3) 0.3950(3) 0.0755(12) Uani 1 1 d .
H14 H 0.7949 0.0629 0.4360 0.091 Uiso 1 1 calc R
C7 C -0.6241(7) 0.5908(3) 0.2307(4) 0.0792(12) Uani 1 1 d .
H7 H -0.7485 0.6170 0.1887 0.095 Uiso 1 1 calc R
C8 C -0.6027(8) 0.6205(3) 0.3366(4) 0.0835(13) Uani 1 1 d .
H8 H -0.7127 0.6671 0.3667 0.100 Uiso 1 1 calc R
C9 C -0.4204(8) 0.5819(3) 0.3980(3) 0.0839(13) Uani 1 1 d .
H9 H -0.4061 0.6031 0.4698 0.101 Uiso 1 1 calc R

loop_
_atom_site_aniso_label
_atom_site_aniso_U_11
_atom_site_aniso_U_22
_atom_site_aniso_U_33
_atom_site_aniso_U_23
_atom_site_aniso_U_13
_atom_site_aniso_U_12
S1 0.0549(7) 0.1146(10) 0.0509(6) -0.0161(5) 0.0062(4) -0.0087(6)
O1 0.0605(15) 0.0455(13) 0.0432(11) -0.0015(9) -0.0006(10) 0.0052(11)
C1 0.050(2) 0.0429(19) 0.0459(18) -0.0033(14) 0.0072(15) 0.0002(16)
F1 0.127(2) 0.124(2) 0.0539(13) -0.0147(12) -0.0052(13) 0.0098(17)
C4 0.056(2) 0.047(2) 0.0472(19) 0.0041(15) -0.0027(15) 0.0014(17)
C22 0.060(2) 0.059(2) 0.051(2) -0.0031(16) 0.0037(17) 0.0043(18)
C5 0.056(2) 0.0385(19) 0.060(2) 0.0034(15) -0.0003(16) -0.0004(16)
C11 0.055(2) 0.0385(19) 0.0535(19) -0.0034(14) -0.0027(16) -0.0025(16)
C17 0.047(2) 0.057(2) 0.0482(18) -0.0048(15) 0.0020(15) 0.0105(17)
C3 0.057(2) 0.063(2) 0.0449(18) 0.0057(16) -0.0043(16) -0.0060(18)
C6 0.070(3) 0.055(2) 0.070(2) -0.0005(18) -0.0039(19) 0.003(2)
C16 0.069(3) 0.065(2) 0.050(2) -0.0048(17) -0.0060(17) 0.010(2)
C21 0.074(3) 0.061(2) 0.049(2) -0.0063(17) 0.0018(19) 0.016(2)
C18 0.070(3) 0.065(3) 0.061(2) -0.0075(18) 0.013(2) 0.001(2)
C2 0.051(2) 0.060(2) 0.0455(18) -0.0025(15) 0.0039(15) -0.0085(17)
C15 0.087(3) 0.077(3) 0.057(2) 0.0029(19) -0.016(2) 0.006(2)
C10 0.090(3) 0.067(3) 0.054(2) -0.0029(18) 0.002(2) 0.016(2)
C20 0.070(3) 0.071(3) 0.073(3) -0.026(2) -0.011(2) 0.010(2)
C12 0.057(2) 0.055(2) 0.067(2) 0.0009(17) 0.0083(18) -0.0036(18)
C13 0.051(2) 0.057(3) 0.103(3) 0.004(2) -0.004(2) 0.0077(19)
C19 0.072(3) 0.068(3) 0.093(3) -0.016(2) 0.014(2) -0.010(2)
C14 0.070(3) 0.070(3) 0.085(3) 0.007(2) -0.023(2) 0.005(2)
C7 0.067(3) 0.061(3) 0.110(3) 0.004(2) 0.005(2) 0.012(2)
C8 0.083(3) 0.060(3) 0.111(3) 0.006(2) 0.033(3) 0.014(2)
C9 0.112(4) 0.069(3) 0.072(3) -0.007(2) 0.020(2) 0.014(3)

loop_
_atom_type_symbol
_atom_type_description
_atom_type_scat_dispersion_real
_atom_type_scat_dispersion_imag
_atom_type_scat_source
C C 0.0033 0.0016 'International Tables Vol C Tables 4.2.6.8 and 6.1.1.4'
H H 0.0000 0.0000 'International Tables Vol C Tables 4.2.6.8 and 6.1.1.4'
F F 0.0171 0.0103 'International Tables Vol C Tables 4.2.6.8 and 6.1.1.4'
O O 0.0106 0.0060 'International Tables Vol C Tables 4.2.6.8 and 6.1.1.4'
S S 0.1246 0.1234 'International Tables Vol C Tables 4.2.6.8 and 6.1.1.4'

loop_
_geom_angle_atom_site_label_1
_geom_angle_atom_site_label_2
_geom_angle_atom_site_label_3
_geom_angle
C2 S1 C17 103.65(15)
C4 O1 C1 108.1(2)
O1 C1 C11 114.9(2)
C2 C1 O1 108.7(3)
C2 C1 C11 136.4(3)
O1 C4 C5 116.1(2)
C3 C4 O1 108.9(3)
C3 C4 C5 135.0(3)
C17 C22 H22 121.1
C21 C22 H22 121.1
C21 C22 C17 117.8(3)
C6 C5 C4 121.0(3)
C10 C5 C4 121.5(3)
C10 C5 C6 117.6(3)
C16 C11 C1 120.3(3)
C16 C11 C12 117.9(3)
C12 C11 C1 121.8(3)
C22 C17 S1 117.1(3)
C18 C17 S1 123.3(3)
C18 C17 C22 119.5(3)
C4 C3 H3 126.0
C4 C3 C2 108.0(3)
C2 C3 H3 126.0
C5 C6 H6 119.2
C7 C6 C5 121.6(3)
C7 C6 H6 119.2
C11 C16 H16 119.9
C15 C16 C11 120.3(3)
C15 C16 H16 119.9
F1 C21 C22 117.4(4)
C20 C21 F1 119.0(4)
C20 C21 C22 123.6(3)
C17 C18 H18 119.8
C19 C18 C17 120.5(3)
C19 C18 H18 119.8
C1 C2 S1 126.8(3)
C1 C2 C3 106.3(3)
C3 C2 S1 126.6(2)
C16 C15 H15 119.5
C14 C15 C16 121.1(3)
C14 C15 H15 119.5
C5 C10 H10 119.9
C5 C10 C9 120.2(4)
C9 C10 H10 119.9
C21 C20 H20 120.8
C21 C20 C19 118.5(4)
C19 C20 H20 120.8
C11 C12 H12 119.6
C13 C12 C11 120.9(3)
C13 C12 H12 119.6
C12 C13 H13 119.7
C14 C13 C12 120.7(3)
C14 C13 H13 119.7
C18 C19 C20 120.1(4)
C18 C19 H19 120.0
C20 C19 H19 120.0
C15 C14 H14 120.4
C13 C14 C15 119.2(3)
C13 C14 H14 120.4
C6 C7 H7 120.1
C8 C7 C6 119.7(4)
C8 C7 H7 120.1
C7 C8 H8 120.0
C9 C8 C7 120.0(4)
C9 C8 H8 120.0
C10 C9 H9 119.6
C8 C9 C10 120.9(4)
C8 C9 H9 119.6

loop_
_geom_bond_atom_site_label_1
_geom_bond_atom_site_label_2
_geom_bond_distance
S1 C17 1.765(3)
S1 C2 1.744(3)
O1 C1 1.382(3)
O1 C4 1.374(3)
C1 C11 1.464(4)
C1 C2 1.367(4)
F1 C21 1.362(4)
C4 C5 1.454(4)
C4 C3 1.344(4)
C22 H22 0.9300
C22 C17 1.393(4)
C22 C21 1.372(5)
C5 C6 1.392(4)
C5 C10 1.390(4)
C11 C16 1.389(4)
C11 C12 1.401(4)
C17 C18 1.383(5)
C3 H3 0.9300
C3 C2 1.432(4)
C6 H6 0.9300
C6 C7 1.382(5)
C16 H16 0.9300
C16 C15 1.383(4)
C21 C20 1.350(5)
C18 H18 0.9300
C18 C19 1.379(5)
C15 H15 0.9300
C15 C14 1.376(5)
C10 H10 0.9300
C10 C9 1.393(5)
C20 H20 0.9300
C20 C19 1.380(5)
C12 H12 0.9300
C12 C13 1.377(4)
C13 H13 0.9300
C13 C14 1.367(5)
C19 H19 0.9300
C14 H14 0.9300
C7 H7 0.9300
C7 C8 1.367(5)
C8 H8 0.9300
C8 C9 1.362(5)
C9 H9 0.9300

loop_
_geom_torsion_atom_site_label_1
_geom_torsion_atom_site_label_2
_geom_torsion_atom_site_label_3
_geom_torsion_atom_site_label_4
_geom_torsion
S1 C17 C18 C19 -176.6(3)
O1 C1 C11 C16 17.4(5)
O1 C1 C11 C12 -162.7(3)
O1 C1 C2 S1 172.0(2)
O1 C1 C2 C3 -0.8(4)
O1 C4 C5 C6 -167.3(3)
O1 C4 C5 C10 12.5(5)
O1 C4 C3 C2 0.7(4)
C1 O1 C4 C5 -179.3(3)
C1 O1 C4 C3 -1.2(4)
C1 C11 C16 C15 -179.7(3)
C1 C11 C12 C13 -179.8(3)
F1 C21 C20 C19 -180.0(3)
C4 O1 C1 C11 -179.0(3)
C4 O1 C1 C2 1.3(3)
C4 C5 C6 C7 179.8(3)
C4 C5 C10 C9 179.6(3)
C4 C3 C2 S1 -172.7(3)
C4 C3 C2 C1 0.1(4)
C22 C17 C18 C19 -0.3(5)
C22 C21 C20 C19 -1.9(6)
C5 C4 C3 C2 178.2(4)
C5 C6 C7 C8 0.4(6)
C5 C10 C9 C8 1.0(6)
C11 C1 C2 S1 -7.6(6)
C11 C1 C2 C3 179.5(4)
C11 C16 C15 C14 -0.3(6)
C11 C12 C13 C14 -0.7(6)
C17 S1 C2 C1 131.0(3)
C17 S1 C2 C3 -57.6(3)
C17 C22 C21 F1 -180.0(3)
C17 C22 C21 C20 2.0(5)
C17 C18 C19 C20 0.3(6)
C3 C4 C5 C6 15.3(6)
C3 C4 C5 C10 -164.9(4)
C6 C5 C10 C9 -0.7(5)
C6 C7 C8 C9 0.0(6)
C16 C11 C12 C13 0.0(5)
C16 C15 C14 C13 -0.4(6)
C21 C22 C17 S1 175.7(2)
C21 C22 C17 C18 -0.8(5)
C21 C20 C19 C18 0.7(6)
C2 S1 C17 C22 146.2(3)
C2 S1 C17 C18 -37.4(3)
C2 C1 C11 C16 -163.0(4)
C2 C1 C11 C12 16.9(6)
C10 C5 C6 C7 0.0(6)
C12 C11 C16 C15 0.4(5)
C12 C13 C14 C15 0.9(6)
C7 C8 C9 C10 -0.6(7)
